data_4034860
loop_
_publ_author_name
'Sharp, Phillip P.'
'Mikusek, Jiri'
'Ho, Junming'
'Krenske, Elizabeth H.'
'Banwell, Martin G.'
'Coote, Michelle L.'
'Ward, Jas S.'
'Willis, Anthony C.'

_publ_section_title
;
 Mechanistic Studies on the Base-Promoted Conversion of
 Alkoxy-Substituted, Ring-Fused gem-Dihalocyclopropanes into Furans:
 Evidence for a Process Involving Electrocyclic Ring Closure of a Carbonyl
 Ylide Intermediate.
;
_journal_issue 22
_journal_name_full 'The Journal of organic chemistry'
_journal_page_first 13678
_journal_page_last 13690
_journal_paper_doi 10.1021/acs.joc.8b01766
_journal_volume 83
_journal_year 2018
_chemical_compound_source local
_chemical_formula_moiety 'C9 H11 Cl3 O'
_chemical_formula_sum 'C9 H11 Cl3 O'
_chemical_formula_weight 241.54
_space_group_IT_number 33
_space_group_name_Hall 'P 2c -2n'
_space_group_name_H-M_alt 'P n a 21'
_symmetry_cell_setting orthorhombic
_symmetry_space_group_name_H-M 'P n a 21'
_atom_sites_solution_hydrogens geom
_atom_sites_solution_primary direct
_audit_creation_date 06-10-04
_audit_creation_method CRYSTALS_ver_12.18
_audit_update_record
;
2006-10-04 - Report on C9 H11 Cl3 O'
             by Anthony C. Willis
             for   Pat Sharp and Martin Banwell

2006-10-05 - passes checkcif tests with no warnings  
;
_cell_angle_alpha 90
_cell_angle_beta 90
_cell_angle_gamma 90
_cell_formula_units_Z 4
_cell_length_a 8.4239(4)
_cell_length_b 16.5510(7)
_cell_length_c 7.5180(3)
_cell_measurement_reflns_used 23218
_cell_measurement_temperature 200
_cell_measurement_theta_max 28
_cell_measurement_theta_min 3
_cell_volume 1048.19(8)
_computing_cell_refinement 'Denzo/Scalepack (Otwinowski & Minor, 1997)'
_computing_data_collection 'COLLECT (Nonius BV, 1997)'
_computing_data_reduction 'Denzo/Scalepack (Otwinowski & Minor, 1997)'
_computing_molecular_graphics
; 
ORTEP-II (Johnson 1976) in teXsan (MSC, 1992-1997)
;
_computing_publication_material 'CRYSTALS (Watkin et al 2003)'
_computing_structure_refinement 'CRYSTALS (Watkin et al 2003)'
_computing_structure_solution 'SIR92 (Altomare et al, 1994)'
_diffrn_ambient_temperature 200
_diffrn_measured_fraction_theta_full 0.991
_diffrn_measured_fraction_theta_max 0.991
_diffrn_measurement_device_type 'Nonius KappaCCD'
_diffrn_measurement_method ' \f and \w scans with CCD '
_diffrn_radiation_monochromator graphite
_diffrn_radiation_type 'Mo K\a'
_diffrn_radiation_wavelength 0.71073
_diffrn_reflns_av_R_equivalents 0.048
_diffrn_reflns_limit_h_max 10
_diffrn_reflns_limit_h_min -10
_diffrn_reflns_limit_k_max 21
_diffrn_reflns_limit_k_min -14
_diffrn_reflns_limit_l_max 9
_diffrn_reflns_limit_l_min -9
_diffrn_reflns_number 12245
_diffrn_reflns_theta_full 27.507
_diffrn_reflns_theta_max 27.507
_diffrn_reflns_theta_min 2.713
_diffrn_standards_number 0
_exptl_absorpt_coefficient_mu 0.831
_exptl_absorpt_correction_T_max 0.891
_exptl_absorpt_correction_T_min 0.776
_exptl_absorpt_correction_type integration
_exptl_absorpt_process_details
;
via Gaussian method (Coppens, 1970) implemented in maXus (2000)
;
_exptl_crystal_colour yellow
_exptl_crystal_density_diffrn 1.531
_exptl_crystal_density_meas ?
_exptl_crystal_description plate
_exptl_crystal_F_000 496
_exptl_crystal_size_max 0.43
_exptl_crystal_size_mid 0.26
_exptl_crystal_size_min 0.16
_refine_diff_density_max 0.26
_refine_diff_density_min -0.24
_refine_ls_abs_structure_details 'Flack (1983), 1072 Friedel-pairs'
_refine_ls_abs_structure_Flack -0.03(5)
_refine_ls_extinction_method None
_refine_ls_goodness_of_fit_ref 1.1034
_refine_ls_hydrogen_treatment refxyz
_refine_ls_matrix_type full
_refine_ls_number_parameters 152
_refine_ls_number_reflns 2096
_refine_ls_number_restraints 1
_refine_ls_R_factor_all 0.0251
_refine_ls_R_factor_gt 0.0218
_refine_ls_shift/su_max 0.001336
_refine_ls_structure_factor_coef F
_refine_ls_weighting_details
;
 Method, part 1, Chebychev polynomial, 
 (Carruthers & Watkin, 1979, Prince, 1982)  
 [weight] = 1.0/[A~0~*T~0~(x)+A~1~*T~1~(x) ... +A~n-1~]*T~n-1~(x)] 
 where A~i~ are the Chebychev coefficients listed below and x= Fcalc/Fmax 
 Method = Robust Weighting (Prince, 1982) 
 W = [weight] * [1-(deltaF/6*sigmaF)^2^]^2^ 
 A~i~ are: 
 0.917 0.0432 0.651 
;
_refine_ls_weighting_scheme calc
_refine_ls_wR_factor_all 0.0281
_refine_ls_wR_factor_gt 0.0263
_refine_ls_wR_factor_ref 0.0263
_reflns_limit_h_max 10
_reflns_limit_h_min 0
_reflns_limit_k_max 21
_reflns_limit_k_min 0
_reflns_limit_l_max 9
_reflns_limit_l_min -9
_reflns_number_gt 2096
_reflns_number_total 2366
_reflns_threshold_expression I>3.0\s(I)
_oxford_diffrn_Wilson_B_factor 2.73
_oxford_diffrn_Wilson_scale 0.78
_oxford_refine_ls_scale 1.1661(17)
_oxford_structure_analysis_title 'ban0633 - axes transformed'
_cod_data_source_file jo8b01766_si_003.cif
_cod_data_source_block ban0633
_cod_depositor_comments
;
The following automatic conversions were performed:

data item '_symmetry_cell_setting' value 'Orthorhombic' was changed
to 'orthorhombic' in accordance with the
/home/data/users/saulius/crontab/automatic-downloads/current/ACS/lib/dictionaries/cif_core.dic
dictionary named 'cif_core.dic' version 2.4.2 last updated on
2011-04-26.

data item '_exptl_crystal_density_meas' value 'not measured' was
changed to '?' -- the value is perceived as not measured.

Automatic conversion script
Id: cif_fix_values 6909 2019-04-08 15:41:33Z antanas 
;
_cod_original_sg_symbol_H-M 'P n a 21 '
_cod_database_code 4034860

loop_
_symmetry_equiv_pos_as_xyz
x,y,z
-x+1/2,y+1/2,z+1/2
x+1/2,-y+1/2,z
-x,-y,z+1/2

loop_
_atom_site_label
_atom_site_type_symbol
_atom_site_fract_x
_atom_site_fract_y
_atom_site_fract_z
_atom_site_U_iso_or_equiv
_atom_site_occupancy
_atom_site_adp_type
C1 C 0.64619(16) 0.57136(8) 0.3853(2) 0.0245 1.0000 Uani
C2 C 0.64176(17) 0.64883(8) 0.4898(3) 0.0265 1.0000 Uani
C3 C 0.7235(2) 0.72233(10) 0.4130(3) 0.0359 1.0000 Uani
C4 C 0.7308(3) 0.72059(11) 0.2103(3) 0.0393 1.0000 Uani
C5 C 0.8198(2) 0.64646(11) 0.1437(3) 0.0380 1.0000 Uani
C6 C 0.7420(2) 0.56958(9) 0.2122(2) 0.0295 1.0000 Uani
C7 C 0.79991(17) 0.52442(8) 0.3728(3) 0.0291 1.0000 Uani
O8 O 0.51110(12) 0.52263(6) 0.39469(19) 0.0264 1.0000 Uani
C9 C 0.3800(2) 0.55648(10) 0.2998(3) 0.0345 1.0000 Uani
C10 C 0.5608(2) 0.64831(9) 0.6399(3) 0.0305 1.0000 Uani
Cl11 Cl 0.53843(6) 0.73307(3) 0.77371(14) 0.0416 1.0000 Uani
Cl12 Cl 0.96426(5) 0.55871(3) 0.49486(15) 0.0420 1.0000 Uani
Cl13 Cl 0.79380(5) 0.41832(2) 0.36782(14) 0.0357 1.0000 Uani
H31 H 0.665(3) 0.7681(15) 0.455(3) 0.0431 1.0000 Uiso
H32 H 0.833(3) 0.7259(14) 0.463(3) 0.0431 1.0000 Uiso
H41 H 0.781(3) 0.7701(15) 0.168(4) 0.0471 1.0000 Uiso
H42 H 0.618(3) 0.7185(15) 0.164(3) 0.0471 1.0000 Uiso
H51 H 0.932(3) 0.6486(14) 0.183(3) 0.0457 1.0000 Uiso
H52 H 0.819(3) 0.6442(14) 0.009(4) 0.0457 1.0000 Uiso
H61 H 0.699(3) 0.5338(14) 0.123(3) 0.0355 1.0000 Uiso
H91 H 0.298(3) 0.5142(15) 0.286(3) 0.0415 1.0000 Uiso
H92 H 0.338(2) 0.6053(14) 0.364(3) 0.0415 1.0000 Uiso
H93 H 0.408(3) 0.5691(14) 0.188(3) 0.0415 1.0000 Uiso
H101 H 0.513(3) 0.6049(15) 0.689(3) 0.0366 1.0000 Uiso

loop_
_atom_site_aniso_label
_atom_site_aniso_U_11
_atom_site_aniso_U_22
_atom_site_aniso_U_33
_atom_site_aniso_U_23
_atom_site_aniso_U_13
_atom_site_aniso_U_12
C1 0.0243(6) 0.0227(6) 0.0264(7) 0.0001(6) -0.0009(6) -0.0018(5)
C2 0.0294(6) 0.0229(6) 0.0271(6) -0.0004(6) -0.0048(6) -0.0008(5)
C3 0.0447(9) 0.0259(7) 0.0371(9) -0.0011(6) 0.0016(7) -0.0074(7)
C4 0.0513(11) 0.0290(8) 0.0376(8) 0.0077(7) 0.0038(8) -0.0041(7)
C5 0.0438(10) 0.0358(8) 0.0346(8) 0.0062(7) 0.0079(7) -0.0053(7)
C6 0.0321(7) 0.0298(7) 0.0267(7) -0.0013(6) 0.0026(6) -0.0014(6)
C7 0.0267(6) 0.0275(6) 0.0332(7) -0.0015(7) 0.0000(7) 0.0019(5)
O8 0.0248(4) 0.0225(4) 0.0319(5) -0.0008(4) -0.0017(4) -0.0014(3)
C9 0.0290(7) 0.0362(8) 0.0384(9) -0.0048(7) -0.0049(7) 0.0024(6)
C10 0.0387(8) 0.0237(7) 0.0290(7) -0.0029(6) -0.0025(6) 0.0003(6)
Cl11 0.0585(3) 0.03384(19) 0.03245(17) -0.01173(16) -0.00047(19) 0.00277(18)
Cl12 0.02838(18) 0.0453(2) 0.0524(2) 0.00031(19) -0.0105(2) -0.00066(16)
Cl13 0.03881(19) 0.02626(15) 0.0421(2) -0.00083(17) 0.00450(17) 0.00659(13)

loop_
_atom_type_symbol
_atom_type_scat_dispersion_real
_atom_type_scat_dispersion_imag
_atom_type_scat_Cromer_Mann_a1
_atom_type_scat_Cromer_Mann_b1
_atom_type_scat_Cromer_Mann_a2
_atom_type_scat_Cromer_Mann_b2
_atom_type_scat_Cromer_Mann_a3
_atom_type_scat_Cromer_Mann_b3
_atom_type_scat_Cromer_Mann_a4
_atom_type_scat_Cromer_Mann_b4
_atom_type_scat_Cromer_Mann_c
_atom_type_scat_source
C 0.0033 0.0016 2.3100 20.8439 1.0200 10.2075 1.5886 0.5687 0.8650 51.6512 0.2156 'International Tables Vol C 4.2.6.8 and 6.1.1.4'
H 0.0000 0.0000 0.4930 10.5109 0.3229 26.1257 0.1402 3.1424 0.0408 57.7998 0.0030 'International Tables Vol C 4.2.6.8 and 6.1.1.4'
Cl 0.1484 0.1585 11.4604 0.0104 7.1964 1.1662 6.2556 18.5194 1.6455 47.7784 -9.5574 'International Tables Vol C 4.2.6.8 and 6.1.1.4'
O 0.0106 0.0060 3.0485 13.2771 2.2868 5.7011 1.5463 0.3239 0.8670 32.9089 0.2508 'International Tables Vol C 4.2.6.8 and 6.1.1.4'

loop_
_exptl_crystal_face_index_h
_exptl_crystal_face_index_k
_exptl_crystal_face_index_l
_exptl_crystal_face_perp_dist
0 0 1 0.230
0 0 -1 0.230
1 0 0 0.130
-1 0 0 0.130
0 1 0 0.110
0 -1 0 0.050
-1 0 -2 0.207
2 3 0 0.100
-2 -3 0 0.110

loop_
_geom_angle_atom_site_label_1
_geom_angle_atom_site_label_2
_geom_angle_atom_site_label_3
_geom_angle
_geom_angle_publ_flag
C2 C1 C6 118.25(12) yes
C2 C1 C7 119.42(12) yes
C6 C1 C7 59.11(11) yes
C2 C1 O8 116.46(12) yes
C6 C1 O8 117.47(12) yes
C7 C1 O8 113.83(10) yes
C1 C2 C3 118.35(14) yes
C1 C2 C10 117.02(13) yes
C3 C2 C10 124.58(14) yes
C2 C3 C4 112.61(14) yes
C2 C3 H31 106.0(14) no
C4 C3 H31 111.2(14) no
C2 C3 H32 109.0(14) no
C4 C3 H32 109.8(14) no
H31 C3 H32 108.1(20) no
C3 C4 C5 111.31(16) yes
C3 C4 H41 109.0(16) no
C5 C4 H41 110.8(14) no
C3 C4 H42 107.6(14) no
C5 C4 H42 108.9(14) no
H41 C4 H42 109(2) no
C4 C5 C6 110.52(15) yes
C4 C5 H51 110.1(14) no
C6 C5 H51 110.0(14) no
C4 C5 H52 110.6(13) no
C6 C5 H52 107.7(14) no
H51 C5 H52 108(2) no
C1 C6 C5 119.91(13) yes
C1 C6 C7 59.84(10) yes
C5 C6 C7 123.25(15) yes
C1 C6 H61 114.0(13) no
C5 C6 H61 116.1(13) no
C7 C6 H61 112.0(13) no
C1 C7 C6 61.05(10) yes
C1 C7 Cl12 118.48(10) yes
C6 C7 Cl12 121.06(11) yes
C1 C7 Cl13 119.30(10) yes
C6 C7 Cl13 118.07(12) yes
Cl12 C7 Cl13 110.94(8) yes
C1 O8 C9 112.20(11) yes
O8 C9 H91 108.4(14) no
O8 C9 H92 110.4(13) no
H91 C9 H92 111.6(18) no
O8 C9 H93 110.6(15) no
H91 C9 H93 105(2) no
H92 C9 H93 111(2) no
C2 C10 Cl11 123.14(13) yes
C2 C10 H101 126.1(14) no
Cl11 C10 H101 110.8(14) no

loop_
_geom_bond_atom_site_label_1
_geom_bond_atom_site_label_2
_geom_bond_distance
_geom_bond_publ_flag
C1 C2 1.5044(19) yes
C1 C6 1.531(2) yes
C1 C7 1.5130(19) yes
C1 O8 1.3966(16) yes
C2 C3 1.512(2) yes
C2 C10 1.318(2) yes
C3 C4 1.526(3) yes
C3 H31 0.96(3) no
C3 H32 1.00(3) no
C4 C5 1.522(3) yes
C4 H41 0.98(3) no
C4 H42 1.02(3) no
C5 C6 1.521(2) yes
C5 H51 0.99(3) no
C5 H52 1.01(3) no
C6 C7 1.502(2) yes
C6 H61 0.96(2) no
C7 Cl12 1.7551(15) yes
C7 Cl13 1.7573(14) yes
O8 C9 1.4290(19) yes
C9 H91 0.99(2) no
C9 H92 1.01(2) no
C9 H93 0.90(3) no
C10 Cl11 1.7366(16) yes
C10 H101 0.91(2) no

loop_
_geom_contact_atom_site_label_1
_geom_contact_atom_site_label_2
_geom_contact_distance
_geom_contact_site_symmetry_2
_geom_contact_publ_flag
Cl11 Cl13 3.4495(7) 2_655 no
Cl12 Cl13 3.487(1) 4_765 no
Cl13 C9 3.587(2) 4_665 no
O8 C9 3.440(2) 4_665 no
O8 C10 3.470(2) 4_664 no
O8 C6 3.546(2) 4_665 no

loop_
_geom_torsion_atom_site_label_1
_geom_torsion_atom_site_label_2
_geom_torsion_atom_site_label_3
_geom_torsion_atom_site_label_4
_geom_torsion
_geom_torsion_publ_flag
Cl11 C10 C2 C1 -178.1(1) no
Cl11 C10 C2 C3 -0.8(3) no
Cl12 C7 C1 O8 -139.4(1) no
Cl12 C7 C1 C2 4.6(2) no
Cl12 C7 C1 C6 111.8(1) no
Cl12 C7 C6 C1 -107.6(1) no
Cl12 C7 C6 C5 0.3(2) no
Cl13 C7 C1 O8 1.0(2) no
Cl13 C7 C1 C2 144.9(2) no
Cl13 C7 C1 C6 -107.9(2) no
Cl13 C7 C6 C1 109.8(1) no
Cl13 C7 C6 C5 -142.2(1) no
O8 C1 C2 C3 -144.7(1) no
O8 C1 C2 C10 32.7(2) no
O8 C1 C6 C5 143.9(1) no
O8 C1 C6 C7 -102.7(1) no
O8 C1 C7 C6 108.9(1) no
C1 C2 C3 C4 27.4(2) no
C1 C6 C5 C4 -26.1(2) no
C1 C7 C6 C5 108.0(2) no
C2 C1 O8 C9 71.6(2) no
C2 C1 C6 C5 -4.3(2) no
C2 C1 C6 C7 109.2(1) no
C2 C1 C7 C6 -107.2(2) no
C2 C3 C4 C5 -59.4(2) no
C3 C2 C1 C6 3.7(2) no
C3 C2 C1 C7 72.2(2) no
C3 C4 C5 C6 57.6(2) no
C4 C3 C2 C10 -149.9(2) no
C4 C5 C6 C7 -97.7(2) no
C5 C6 C1 C7 -113.4(2) no
C6 C1 O8 C9 -77.1(2) no
C6 C1 C2 C10 -178.8(2) no
C7 C1 O8 C9 -143.3(2) no
C7 C1 C2 C10 -110.3(2) no
